data_7201876
loop_
_publ_author_name
'Field, John S.'
'Ledwaba, Lesibana P.'
'Munro, Orde Q.'
'McMillin, David R.'

_publ_section_title
;
 Crystal structures and photoluminescent properties of the orange and
 yellow forms of [Pt{4&#x2032;-(o-ClC6H4)trpy}(CN)]SbF6: an example of
 concomitant polymorphism
;
_journal_issue 6
_journal_name_full CrystEngComm
_journal_page_first 740
_journal_paper_doi 10.1039/b717655d
_journal_volume 10
_journal_year 2008
_chemical_formula_moiety 'C22 H14 Cl N4 Pt, F6 Sb'
_chemical_formula_sum 'C22 H14 Cl F6 N4 Pt Sb'
_chemical_formula_weight 800.66
_chemical_name_common (Pt(4'-(o-Cl-Ph)terpy)CN)SbF6
_chemical_name_systematic
;
?
;
_space_group_IT_number 14
_symmetry_cell_setting monoclinic
_symmetry_space_group_name_Hall '-P 2ybc'
_symmetry_space_group_name_H-M 'P 1 21/c 1'
_atom_sites_solution_hydrogens geom
_atom_sites_solution_primary direct
_atom_sites_solution_secondary difmap
_audit_creation_method SHELXL-97
_cell_angle_alpha 90.00
_cell_angle_beta 102.55(3)
_cell_angle_gamma 90.00
_cell_formula_units_Z 4
_cell_length_a 7.350(4)
_cell_length_b 20.328(6)
_cell_length_c 15.512(5)
_cell_measurement_reflns_used >200
_cell_measurement_temperature 200(2)
_cell_measurement_theta_max 32
_cell_measurement_theta_min 4
_cell_volume 2262.3(16)
_computing_cell_refinement 'Crysalis CCD 170'
_computing_data_collection 'Crysalis CCD 170'
_computing_data_reduction 'Crysalis CCD 170'
_computing_molecular_graphics 'ORTEP3 (Farrugia, 1999) and Hg (IUCr)'
_computing_publication_material 'CIFTAB (Sheldrick, 1997)'
_computing_structure_refinement 'SHELXL-97 (Sheldrick, 1997)'
_computing_structure_solution 'SHELXS-97 (Sheldrick, 1990)'
_diffrn_ambient_temperature 200(2)
_diffrn_measured_fraction_theta_full 0.993
_diffrn_measured_fraction_theta_max 0.931
_diffrn_measurement_device_type 'Xcalibur CCD'
_diffrn_measurement_method 'omega 2 theta scans'
_diffrn_radiation_monochromator graphite
_diffrn_radiation_source 'fine-focus sealed tube'
_diffrn_radiation_type MoK\a
_diffrn_radiation_wavelength 0.71073
_diffrn_reflns_av_R_equivalents 0.0310
_diffrn_reflns_av_sigmaI/netI 0.0257
_diffrn_reflns_limit_h_max 9
_diffrn_reflns_limit_h_min -10
_diffrn_reflns_limit_k_max 29
_diffrn_reflns_limit_k_min -29
_diffrn_reflns_limit_l_max 22
_diffrn_reflns_limit_l_min -22
_diffrn_reflns_number 20148
_diffrn_reflns_theta_full 25.00
_diffrn_reflns_theta_max 31.89
_diffrn_reflns_theta_min 4.54
_exptl_absorpt_coefficient_mu 7.559
_exptl_absorpt_correction_T_max 0.3968
_exptl_absorpt_correction_T_min 0.1520
_exptl_absorpt_correction_type numerical
_exptl_absorpt_process_details 'Crysalis RED 170'
_exptl_crystal_colour yellow
_exptl_crystal_density_diffrn 2.351
_exptl_crystal_density_method 'not measured'
_exptl_crystal_description 'rectangular plates'
_exptl_crystal_F_000 1496
_exptl_crystal_size_max 0.40
_exptl_crystal_size_mid 0.35
_exptl_crystal_size_min 0.15
_refine_diff_density_max 1.607
_refine_diff_density_min -2.310
_refine_diff_density_rms 0.194
_refine_ls_extinction_method none
_refine_ls_goodness_of_fit_ref 1.057
_refine_ls_hydrogen_treatment constr
_refine_ls_matrix_type full
_refine_ls_number_parameters 317
_refine_ls_number_reflns 7230
_refine_ls_number_restraints 0
_refine_ls_restrained_S_all 1.057
_refine_ls_R_factor_all 0.0426
_refine_ls_R_factor_gt 0.0384
_refine_ls_shift/su_max 0.003
_refine_ls_shift/su_mean 0.000
_refine_ls_structure_factor_coef Fsqd
_refine_ls_weighting_details 'calc w=1/[\s^2^(Fo^2^)+(0.1000P)^2^+0.0000P] where P=(Fo^2^+2Fc^2^)/3'
_refine_ls_weighting_scheme calc
_refine_ls_wR_factor_gt 0.1279
_refine_ls_wR_factor_ref 0.1322
_reflns_number_gt 6492
_reflns_number_total 7230
_reflns_threshold_expression >2sigma(I)
_cod_data_source_file b717655d.txt
_cod_data_source_block 1-OY
_cod_original_cell_volume 2262.2(15)
_cod_original_sg_symbol_H-M P2(1)/c
_cod_database_code 7201876

loop_
_symmetry_equiv_pos_as_xyz
'x, y, z'
'-x, y+1/2, -z+1/2'
'-x, -y, -z'
'x, -y-1/2, z-1/2'

loop_
_atom_site_label
_atom_site_type_symbol
_atom_site_fract_x
_atom_site_fract_y
_atom_site_fract_z
_atom_site_U_iso_or_equiv
_atom_site_adp_type
_atom_site_occupancy
_atom_site_symmetry_multiplicity
_atom_site_calc_flag
_atom_site_refinement_flags
_atom_site_disorder_assembly
_atom_site_disorder_group
Pt Pt 0.44515(2) 0.573737(8) 0.940601(10) 0.01891(7) Uani 1 1 d . . .
Sb Sb 0.33532(5) 0.789319(16) 0.83013(2) 0.02523(9) Uani 1 1 d . . .
Cl Cl 0.6560(2) 0.56012(10) 0.53715(10) 0.0437(4) Uani 1 1 d . . .
F1 F 0.2582(6) 0.87528(19) 0.8500(3) 0.0462(9) Uani 1 1 d . . .
F2 F 0.3625(7) 0.8150(2) 0.7193(3) 0.0560(11) Uani 1 1 d . . .
F3 F 0.5805(6) 0.8132(2) 0.8799(3) 0.0497(10) Uani 1 1 d . . .
F4 F 0.4172(6) 0.70476(19) 0.8110(3) 0.0476(9) Uani 1 1 d . . .
F5 F 0.3002(7) 0.7638(2) 0.9412(3) 0.0569(12) Uani 1 1 d . . .
F6 F 0.0881(6) 0.7656(2) 0.7820(3) 0.0591(13) Uani 1 1 d . . .
N1 N 0.3316(6) 0.50090(18) 0.8592(2) 0.0198(7) Uani 1 1 d . . .
N2 N 0.6198(6) 0.57294(16) 0.8620(3) 0.0171(7) Uani 1 1 d . . .
N3 N 0.6131(6) 0.64797(19) 0.9947(3) 0.0207(7) Uani 1 1 d . . .
N4 N 0.1594(9) 0.5746(3) 1.0608(4) 0.0429(13) Uani 1 1 d . . .
C1 C 0.1762(6) 0.4670(2) 0.8604(3) 0.0234(9) Uani 1 1 d . . .
H1 H 0.1108 0.4763 0.9055 0.036(5) Uiso 1 1 calc R . .
C2 C 0.1064(7) 0.4189(3) 0.7989(4) 0.0266(10) Uani 1 1 d . . .
H2 H -0.0048 0.3960 0.8016 0.036(5) Uiso 1 1 calc R . .
C3 C 0.2018(7) 0.4051(3) 0.7336(3) 0.0279(9) Uani 1 1 d . . .
H3 H 0.1573 0.3720 0.6909 0.036(5) Uiso 1 1 calc R . .
C4 C 0.3659(7) 0.4402(3) 0.7307(4) 0.0271(9) Uani 1 1 d . . .
H4 H 0.4326 0.4315 0.6859 0.036(5) Uiso 1 1 calc R . .
C5 C 0.4272(6) 0.4872(2) 0.7937(3) 0.0214(8) Uani 1 1 d . . .
C6 C 0.5907(6) 0.5294(2) 0.7955(3) 0.0195(8) Uani 1 1 d . . .
C7 C 0.7046(6) 0.5309(2) 0.7348(3) 0.0207(8) Uani 1 1 d . . .
H7 H 0.6914 0.4986 0.6897 0.036(5) Uiso 1 1 calc R . .
C8 C 0.8393(7) 0.5805(2) 0.7409(3) 0.0202(8) Uani 1 1 d . . .
C9 C 0.8626(6) 0.6248(2) 0.8117(3) 0.0215(8) Uani 1 1 d . . .
H9 H 0.9524 0.6590 0.8170 0.036(5) Uiso 1 1 calc R . .
C10 C 0.7542(6) 0.6185(2) 0.8739(3) 0.0205(8) Uani 1 1 d . . .
C11 C 0.7567(7) 0.6598(2) 0.9532(3) 0.0217(8) Uani 1 1 d . . .
C12 C 0.8907(7) 0.7062(3) 0.9842(3) 0.0276(10) Uani 1 1 d . . .
H12 H 0.9890 0.7140 0.9546 0.036(5) Uiso 1 1 calc R . .
C13 C 0.8803(8) 0.7413(3) 1.0591(4) 0.0328(11) Uani 1 1 d . . .
H13 H 0.9738 0.7727 1.0827 0.036(5) Uiso 1 1 calc R . .
C14 C 0.7352(9) 0.7308(3) 1.0993(4) 0.0351(12) Uani 1 1 d . . .
H14 H 0.7252 0.7556 1.1499 0.036(5) Uiso 1 1 calc R . .
C15 C 0.6017(8) 0.6834(3) 1.0657(3) 0.0281(10) Uani 1 1 d . . .
H15 H 0.5008 0.6763 1.0938 0.036(5) Uiso 1 1 calc R . .
C16 C 0.9546(7) 0.5878(3) 0.6737(3) 0.0219(8) Uani 1 1 d . . .
C17 C 1.1376(6) 0.6068(3) 0.7015(3) 0.0248(9) Uani 1 1 d . . .
H17 H 1.1859 0.6142 0.7627 0.036(5) Uiso 1 1 calc R . .
C18 C 1.2549(7) 0.6157(3) 0.6422(4) 0.0308(11) Uani 1 1 d . . .
H18 H 1.3801 0.6298 0.6627 0.036(5) Uiso 1 1 calc R . .
C19 C 1.1854(8) 0.6035(3) 0.5533(4) 0.0362(12) Uani 1 1 d . . .
H19 H 1.2647 0.6079 0.5128 0.036(5) Uiso 1 1 calc R . .
C20 C 1.0047(9) 0.5854(3) 0.5237(4) 0.0339(11) Uani 1 1 d . . .
H20 H 0.9578 0.5781 0.4624 0.036(5) Uiso 1 1 calc R . .
C21 C 0.8877(8) 0.5774(2) 0.5824(4) 0.0266(10) Uani 1 1 d . . .
C22 C 0.2597(8) 0.5753(2) 1.0178(3) 0.0247(10) Uani 1 1 d . . .

loop_
_atom_site_aniso_label
_atom_site_aniso_U_11
_atom_site_aniso_U_22
_atom_site_aniso_U_33
_atom_site_aniso_U_23
_atom_site_aniso_U_13
_atom_site_aniso_U_12
Pt 0.01907(11) 0.02201(11) 0.01691(10) 0.00143(5) 0.00667(7) 0.00035(5)
Sb 0.02645(17) 0.02503(17) 0.02443(16) 0.00655(11) 0.00599(12) 0.00048(11)
Cl 0.0304(7) 0.0735(11) 0.0254(6) -0.0013(6) 0.0017(5) -0.0140(7)
F1 0.064(3) 0.0332(19) 0.041(2) 0.0009(15) 0.0117(19) 0.0120(17)
F2 0.080(3) 0.062(3) 0.0300(19) 0.0145(18) 0.023(2) 0.003(2)
F3 0.037(2) 0.045(2) 0.060(3) 0.0044(19) -0.0028(18) -0.0087(16)
F4 0.052(2) 0.0354(19) 0.051(2) -0.0051(16) -0.0008(18) 0.0065(16)
F5 0.069(3) 0.070(3) 0.038(2) 0.026(2) 0.026(2) 0.016(2)
F6 0.031(2) 0.050(2) 0.087(4) 0.016(2) -0.008(2) -0.0046(17)
N1 0.0257(18) 0.0185(16) 0.0166(16) 0.0002(13) 0.0075(14) 0.0004(13)
N2 0.0196(17) 0.0162(16) 0.0163(17) -0.0001(11) 0.0058(14) 0.0003(11)
N3 0.0214(17) 0.0212(17) 0.0184(16) 0.0001(13) 0.0020(13) 0.0019(13)
N4 0.047(3) 0.048(3) 0.040(3) -0.005(2) 0.024(3) -0.006(2)
C1 0.021(2) 0.026(2) 0.024(2) 0.0048(17) 0.0069(16) -0.0009(16)
C2 0.021(2) 0.030(2) 0.029(2) 0.0010(18) 0.0059(18) -0.0066(17)
C3 0.027(2) 0.028(2) 0.029(2) -0.0053(19) 0.0054(18) -0.0039(18)
C4 0.031(2) 0.024(2) 0.029(2) -0.0023(19) 0.0116(19) -0.0033(18)
C5 0.022(2) 0.022(2) 0.022(2) 0.0025(16) 0.0100(16) 0.0006(15)
C6 0.0212(19) 0.0196(19) 0.0197(19) 0.0007(15) 0.0085(15) 0.0000(14)
C7 0.023(2) 0.0161(18) 0.024(2) -0.0020(15) 0.0095(16) 0.0012(14)
C8 0.020(2) 0.0204(19) 0.021(2) -0.0009(15) 0.0078(16) 0.0011(14)
C9 0.021(2) 0.025(2) 0.0203(19) -0.0020(15) 0.0084(16) -0.0017(15)
C10 0.0216(19) 0.022(2) 0.0197(19) -0.0024(15) 0.0079(15) -0.0021(15)
C11 0.025(2) 0.0187(19) 0.0208(19) 0.0002(15) 0.0034(16) 0.0014(15)
C12 0.025(2) 0.034(3) 0.026(2) 0.0002(19) 0.0085(18) -0.0047(18)
C13 0.037(3) 0.026(2) 0.034(3) -0.007(2) 0.005(2) -0.005(2)
C14 0.047(3) 0.028(3) 0.029(3) -0.008(2) 0.006(2) -0.005(2)
C15 0.029(2) 0.031(2) 0.025(2) -0.0010(18) 0.0079(18) 0.0067(19)
C16 0.023(2) 0.026(2) 0.0181(19) 0.0000(16) 0.0071(16) 0.0024(16)
C17 0.0189(19) 0.033(2) 0.025(2) 0.0023(18) 0.0082(16) -0.0016(17)
C18 0.023(2) 0.039(3) 0.033(3) 0.011(2) 0.0126(19) 0.0043(19)
C19 0.037(3) 0.044(3) 0.034(3) 0.009(2) 0.021(2) 0.005(2)
C20 0.044(3) 0.040(3) 0.021(2) 0.001(2) 0.014(2) 0.001(2)
C21 0.027(2) 0.033(3) 0.021(2) 0.0007(17) 0.0079(18) -0.0045(17)
C22 0.029(2) 0.023(2) 0.020(2) -0.0007(15) 0.0009(18) -0.0003(16)

loop_
_atom_type_symbol
_atom_type_description
_atom_type_scat_dispersion_real
_atom_type_scat_dispersion_imag
_atom_type_scat_source
C C 0.0033 0.0016 'International Tables Vol C Tables 4.2.6.8 and 6.1.1.4'
H H 0.0000 0.0000 'International Tables Vol C Tables 4.2.6.8 and 6.1.1.4'
N N 0.0061 0.0033 'International Tables Vol C Tables 4.2.6.8 and 6.1.1.4'
Pt Pt -1.7033 8.3905 'International Tables Vol C Tables 4.2.6.8 and 6.1.1.4'
Cl Cl 0.1484 0.1585 'International Tables Vol C Tables 4.2.6.8 and 6.1.1.4'
Sb Sb -0.5866 1.5461 'International Tables Vol C Tables 4.2.6.8 and 6.1.1.4'
F F 0.0171 0.0103 'International Tables Vol C Tables 4.2.6.8 and 6.1.1.4'

loop_
_geom_angle_atom_site_label_1
_geom_angle_atom_site_label_2
_geom_angle_atom_site_label_3
_geom_angle
_geom_angle_site_symmetry_1
_geom_angle_site_symmetry_3
_geom_angle_publ_flag
N2 Pt C22 178.16(17) . . ?
N2 Pt N1 80.85(16) . . ?
C22 Pt N1 98.30(18) . . ?
N2 Pt N3 80.78(16) . . ?
C22 Pt N3 100.02(18) . . ?
N1 Pt N3 161.59(16) . . ?
F2 Sb F3 91.2(2) . . ?
F2 Sb F4 90.5(2) . . ?
F3 Sb F4 89.42(19) . . ?
F2 Sb F5 178.3(2) . . ?
F3 Sb F5 90.3(2) . . ?
F4 Sb F5 90.3(2) . . ?
F2 Sb F6 89.6(2) . . ?
F3 Sb F6 179.0(2) . . ?
F4 Sb F6 91.0(2) . . ?
F5 Sb F6 88.8(2) . . ?
F2 Sb F1 89.3(2) . . ?
F3 Sb F1 89.3(2) . . ?
F4 Sb F1 178.7(2) . . ?
F5 Sb F1 90.0(2) . . ?
F6 Sb F1 90.2(2) . . ?
C1 N1 C5 118.5(4) . . ?
C1 N1 Pt 127.7(3) . . ?
C5 N1 Pt 113.7(3) . . ?
C10 N2 C6 123.6(4) . . ?
C10 N2 Pt 118.3(3) . . ?
C6 N2 Pt 118.0(3) . . ?
C15 N3 C11 119.0(4) . . ?
C15 N3 Pt 127.3(4) . . ?
C11 N3 Pt 113.6(3) . . ?
N1 C1 C2 123.0(5) . . ?
N1 C1 H1 118.5 . . ?
C2 C1 H1 118.5 . . ?
C3 C2 C1 118.6(5) . . ?
C3 C2 H2 120.7 . . ?
C1 C2 H2 120.7 . . ?
C2 C3 C4 119.6(5) . . ?
C2 C3 H3 120.2 . . ?
C4 C3 H3 120.2 . . ?
C5 C4 C3 118.8(5) . . ?
C5 C4 H4 120.6 . . ?
C3 C4 H4 120.6 . . ?
C4 C5 N1 121.5(4) . . ?
C4 C5 C6 124.0(4) . . ?
N1 C5 C6 114.4(4) . . ?
N2 C6 C7 119.2(4) . . ?
N2 C6 C5 113.1(4) . . ?
C7 C6 C5 127.7(4) . . ?
C6 C7 C8 119.5(4) . . ?
C6 C7 H7 120.3 . . ?
C8 C7 H7 120.3 . . ?
C9 C8 C7 118.6(4) . . ?
C9 C8 C16 119.6(4) . . ?
C7 C8 C16 121.8(4) . . ?
C10 C9 C8 119.8(4) . . ?
C10 C9 H9 120.1 . . ?
C8 C9 H9 120.1 . . ?
N2 C10 C9 119.1(4) . . ?
N2 C10 C11 112.5(4) . . ?
C9 C10 C11 128.2(4) . . ?
N3 C11 C12 121.5(4) . . ?
N3 C11 C10 114.6(4) . . ?
C12 C11 C10 123.9(4) . . ?
C11 C12 C13 118.9(5) . . ?
C11 C12 H12 120.6 . . ?
C13 C12 H12 120.6 . . ?
C14 C13 C12 119.7(5) . . ?
C14 C13 H13 120.2 . . ?
C12 C13 H13 120.2 . . ?
C13 C14 C15 119.7(5) . . ?
C13 C14 H14 120.1 . . ?
C15 C14 H14 120.1 . . ?
N3 C15 C14 121.1(5) . . ?
N3 C15 H15 119.4 . . ?
C14 C15 H15 119.4 . . ?
C17 C16 C21 117.4(4) . . ?
C17 C16 C8 118.4(4) . . ?
C21 C16 C8 124.2(5) . . ?
C16 C17 C18 122.0(5) . . ?
C16 C17 H17 119.0 . . ?
C18 C17 H17 119.0 . . ?
C19 C18 C17 118.9(5) . . ?
C19 C18 H18 120.5 . . ?
C17 C18 H18 120.5 . . ?
C20 C19 C18 120.5(5) . . ?
C20 C19 H19 119.7 . . ?
C18 C19 H19 119.7 . . ?
C19 C20 C21 120.5(5) . . ?
C19 C20 H20 119.7 . . ?
C21 C20 H20 119.7 . . ?
C20 C21 C16 120.6(5) . . ?
C20 C21 Cl 116.9(4) . . ?
C16 C21 Cl 122.3(4) . . ?
N4 C22 Pt 178.1(5) . . ?

loop_
_geom_bond_atom_site_label_1
_geom_bond_atom_site_label_2
_geom_bond_distance
_geom_bond_site_symmetry_2
_geom_bond_publ_flag
Pt N2 1.953(4) . ?
Pt C22 2.001(6) . ?
Pt N1 2.006(4) . ?
Pt N3 2.013(4) . ?
Sb F2 1.849(4) . ?
Sb F3 1.864(4) . ?
Sb F4 1.866(4) . ?
Sb F5 1.870(4) . ?
Sb F6 1.871(4) . ?
Sb F1 1.883(4) . ?
Cl C21 1.731(6) . ?
N1 C1 1.338(6) . ?
N1 C5 1.384(6) . ?
N2 C10 1.337(6) . ?
N2 C6 1.341(6) . ?
N3 C15 1.335(6) . ?
N3 C11 1.372(6) . ?
N4 C22 1.096(8) . ?
C1 C2 1.383(7) . ?
C1 H1 0.9500 . ?
C2 C3 1.381(7) . ?
C2 H2 0.9500 . ?
C3 C4 1.411(7) . ?
C3 H3 0.9500 . ?
C4 C5 1.371(7) . ?
C4 H4 0.9500 . ?
C5 C6 1.471(6) . ?
C6 C7 1.389(6) . ?
C7 C8 1.402(6) . ?
C7 H7 0.9500 . ?
C8 C9 1.402(6) . ?
C8 C16 1.486(7) . ?
C9 C10 1.385(6) . ?
C9 H9 0.9500 . ?
C10 C11 1.485(6) . ?
C11 C12 1.373(7) . ?
C12 C13 1.381(7) . ?
C12 H12 0.9500 . ?
C13 C14 1.364(9) . ?
C13 H13 0.9500 . ?
C14 C15 1.392(8) . ?
C14 H14 0.9500 . ?
C15 H15 0.9500 . ?
C16 C17 1.376(7) . ?
C16 C21 1.411(7) . ?
C17 C18 1.403(6) . ?
C17 H17 0.9500 . ?
C18 C19 1.384(8) . ?
C18 H18 0.9500 . ?
C19 C20 1.359(9) . ?
C19 H19 0.9500 . ?
C20 C21 1.391(7) . ?
C20 H20 0.9500 . ?
